data_7122989
loop_
_publ_author_name
'Okuda, Jun'
'Lemmerz, Lara E.'
'Mukherjee, Debabrata'
'Spaniol, Thomas Paul'
'Laurent, Maron'
'Menard, Gabriel'
'Wong, Anthony'

_publ_section_title
;
 Cationic Magnesium Hydride [MgH]+ Stabilized by an NNNN-Type Macrocycle
;
_journal_name_full 'Chemical Communications'
_journal_paper_doi 10.1039/C9CC00490D
_journal_year 2019
_chemical_formula_moiety 'C32 H36 B, C17 H34 Mg N5, C6 H6'
_chemical_formula_sum 'C55 H76 B Mg N5'
_chemical_formula_weight 842.32
_chemical_properties_physical Air-sensitive,Moisture-sensitive,Oxygen-sensitive
_space_group_crystal_system orthorhombic
_space_group_IT_number 33
_space_group_name_Hall 'P 2c -2n'
_space_group_name_H-M_alt 'P n a 21'
_symmetry_space_group_name_Hall 'P 2c -2n'
_symmetry_space_group_name_H-M 'P n a 21'
_atom_sites_solution_hydrogens mixed
_audit_creation_method SHELXL-2018/3
_audit_update_record
;
2019-01-18 deposited with the CCDC.    2019-02-13 downloaded from the CCDC.
;
_cell_angle_alpha 90
_cell_angle_beta 90
_cell_angle_gamma 90
_cell_formula_units_Z 4
_cell_length_a 19.1374(13)
_cell_length_b 11.8659(8)
_cell_length_c 21.6820(15)
_cell_measurement_reflns_used 3756
_cell_measurement_temperature 100(2)
_cell_measurement_theta_max 18.68
_cell_measurement_theta_min 2.23
_cell_volume 4923.6(6)
_computing_cell_refinement 'Bruker SAINT'
_computing_data_collection 'Bruker APEX2'
_computing_data_reduction 'Bruker SAINT'
_computing_molecular_graphics 'DIAMOND (Brandenburg, 2018)'
_computing_structure_refinement 'SHELXL-2018/3 (Sheldrick, 2018)'
_computing_structure_solution 'SIR-92 (Altomare, 1994)'
_diffrn_ambient_temperature 100(2)
_diffrn_measured_fraction_theta_full 1.000
_diffrn_measured_fraction_theta_max 0.998
_diffrn_measurement_device_type 'Bruker APEX CCD'
_diffrn_measurement_method '\w scans'
_diffrn_radiation_monochromator 'multilayer optics'
_diffrn_radiation_source microsource
_diffrn_radiation_type MoK\a
_diffrn_radiation_wavelength 0.71073
_diffrn_reflns_av_R_equivalents 0.0810
_diffrn_reflns_av_unetI/netI 0.0609
_diffrn_reflns_Laue_measured_fraction_full 1.000
_diffrn_reflns_Laue_measured_fraction_max 0.998
_diffrn_reflns_limit_h_max 23
_diffrn_reflns_limit_h_min -23
_diffrn_reflns_limit_k_max 14
_diffrn_reflns_limit_k_min -14
_diffrn_reflns_limit_l_max 26
_diffrn_reflns_limit_l_min -26
_diffrn_reflns_number 53696
_diffrn_reflns_point_group_measured_fraction_full 1.000
_diffrn_reflns_point_group_measured_fraction_max 0.998
_diffrn_reflns_theta_full 25.242
_diffrn_reflns_theta_max 25.417
_diffrn_reflns_theta_min 1.878
_exptl_absorpt_coefficient_mu 0.077
_exptl_absorpt_correction_T_max 0.7452
_exptl_absorpt_correction_T_min 0.6352
_exptl_absorpt_correction_type multi-scan
_exptl_absorpt_process_details 'Bruker SADABS'
_exptl_crystal_colour colourless
_exptl_crystal_density_diffrn 1.136
_exptl_crystal_description block
_exptl_crystal_F_000 1832
_exptl_crystal_recrystallization_method 'Re-crystallisation from solvent: thf and cyclohexane'
_exptl_crystal_size_max 0.380
_exptl_crystal_size_mid 0.170
_exptl_crystal_size_min 0.130
_refine_diff_density_max 0.205
_refine_diff_density_min -0.164
_refine_diff_density_rms 0.040
_refine_ls_abs_structure_details
;
 Flack x determined using 2886 quotients [(I+)-(I-)]/[(I+)+(I-)]
 (Parsons, Flack and Wagner, Acta Cryst. B69 (2013) 249-259).
;
_refine_ls_abs_structure_Flack 0.18(18)
_refine_ls_extinction_method none
_refine_ls_goodness_of_fit_ref 1.032
_refine_ls_hydrogen_treatment mixed
_refine_ls_matrix_type full
_refine_ls_number_parameters 595
_refine_ls_number_reflns 9052
_refine_ls_number_restraints 1
_refine_ls_restrained_S_all 1.032
_refine_ls_R_factor_all 0.0674
_refine_ls_R_factor_gt 0.0488
_refine_ls_shift/su_max 0.000
_refine_ls_shift/su_mean 0.000
_refine_ls_structure_factor_coef Fsqd
_refine_ls_weighting_details 'w=1/[\s^2^(Fo^2^)+(0.0477P)^2^+1.4736P] where P=(Fo^2^+2Fc^2^)/3'
_refine_ls_weighting_scheme calc
_refine_ls_wR_factor_gt 0.1086
_refine_ls_wR_factor_ref 0.1184
_reflns_Friedel_coverage 0.944
_reflns_Friedel_fraction_full 1.000
_reflns_Friedel_fraction_max 0.998
_reflns_number_gt 7332
_reflns_number_total 9052
_reflns_threshold_expression 'I > 2\s(I)'
_cod_data_source_file c9cc00490d2.cif
_cod_data_source_block 8a
_cod_database_code 7122989
_shelx_shelxl_version_number 2018/3
_shelx_space_group_comment
;
The symmetry employed for this shelxl refinement is uniquely defined
by the following loop, which should always be used as a source of
symmetry information in preference to the above space-group names.
They are only intended as comments.
;
_shelx_estimated_absorpt_t_min 0.971
_shelx_estimated_absorpt_t_max 0.990

loop_
_space_group_symop_operation_xyz
'x, y, z'
'-x, -y, z+1/2'
'-x+1/2, y+1/2, z+1/2'
'x+1/2, -y+1/2, z'

loop_
_atom_site_label
_atom_site_type_symbol
_atom_site_fract_x
_atom_site_fract_y
_atom_site_fract_z
_atom_site_U_iso_or_equiv
_atom_site_adp_type
_atom_site_occupancy
_atom_site_site_symmetry_order
_atom_site_calc_flag
_atom_site_refinement_flags_posn
_atom_site_refinement_flags_adp
Mg1 Mg 0.18106(6) 0.97414(10) 0.79393(6) 0.0270(3) Uani 1 1 d . .
N1 N 0.15467(18) 1.1148(3) 0.72858(17) 0.0347(8) Uani 1 1 d . .
N2 N 0.23048(19) 1.1156(3) 0.84256(18) 0.0427(10) Uani 1 1 d . .
N3 N 0.28139(18) 0.8899(3) 0.82146(18) 0.0387(9) Uani 1 1 d . .
N4 N 0.20742(17) 0.8923(2) 0.70601(16) 0.0291(8) Uani 1 1 d . .
N5 N 0.09864(18) 0.9071(3) 0.83724(16) 0.0345(8) Uani 1 1 d . .
C1 C 0.1806(3) 1.2227(4) 0.7568(3) 0.0502(13) Uani 1 1 d . .
H1A H 0.143205 1.256196 0.782494 0.060 Uiso 1 1 calc R U
H1B H 0.192161 1.276985 0.723641 0.060 Uiso 1 1 calc R U
C2 C 0.2444(3) 1.2022(4) 0.7960(3) 0.0546(14) Uani 1 1 d . .
H2A H 0.283596 1.177756 0.769366 0.066 Uiso 1 1 calc R U
H2B H 0.258181 1.273232 0.816580 0.066 Uiso 1 1 calc R U
C3 C 0.2964(2) 1.0742(5) 0.8715(3) 0.0586(15) Uani 1 1 d . .
H3A H 0.285990 1.043526 0.912999 0.070 Uiso 1 1 calc R U
H3B H 0.329371 1.137845 0.876515 0.070 Uiso 1 1 calc R U
C4 C 0.3298(2) 0.9838(4) 0.8325(3) 0.0522(13) Uani 1 1 d . .
H4A H 0.344374 1.016505 0.792521 0.063 Uiso 1 1 calc R U
H4B H 0.372160 0.955200 0.853602 0.063 Uiso 1 1 calc R U
C5 C 0.3050(2) 0.8202(4) 0.7683(2) 0.0379(10) Uani 1 1 d . .
H5A H 0.284561 0.743845 0.771509 0.046 Uiso 1 1 calc R U
H5B H 0.356545 0.812721 0.769431 0.046 Uiso 1 1 calc R U
C6 C 0.2833(2) 0.8732(4) 0.7080(2) 0.0355(10) Uani 1 1 d . .
H6A H 0.307958 0.945902 0.702787 0.043 Uiso 1 1 calc R U
H6B H 0.297073 0.823169 0.673554 0.043 Uiso 1 1 calc R U
C7 C 0.1889(2) 0.9700(3) 0.6540(2) 0.0317(9) Uani 1 1 d . .
H7A H 0.140138 0.955876 0.640967 0.038 Uiso 1 1 calc R U
H7B H 0.219822 0.954530 0.618325 0.038 Uiso 1 1 calc R U
C8 C 0.1966(2) 1.0911(3) 0.6729(2) 0.0363(10) Uani 1 1 d . .
H8A H 0.246433 1.107553 0.681376 0.044 Uiso 1 1 calc R U
H8B H 0.181113 1.140580 0.638795 0.044 Uiso 1 1 calc R U
C9 C 0.0805(2) 1.1272(4) 0.7129(2) 0.0441(11) Uani 1 1 d . .
H9A H 0.074390 1.192704 0.685959 0.066 Uiso 1 1 calc R U
H9B H 0.053321 1.137858 0.750775 0.066 Uiso 1 1 calc R U
H9C H 0.064310 1.059216 0.691602 0.066 Uiso 1 1 calc R U
C10 C 0.1823(3) 1.1588(5) 0.8900(3) 0.0568(14) Uani 1 1 d . .
H10A H 0.199771 1.230931 0.905752 0.085 Uiso 1 1 calc R U
H10B H 0.179192 1.104507 0.923943 0.085 Uiso 1 1 calc R U
H10C H 0.135881 1.169770 0.871878 0.085 Uiso 1 1 calc R U
C11 C 0.2768(3) 0.8161(5) 0.8776(2) 0.0543(13) Uani 1 1 d . .
H11A H 0.321954 0.779155 0.884511 0.081 Uiso 1 1 calc R U
H11B H 0.240655 0.758749 0.871322 0.081 Uiso 1 1 calc R U
H11C H 0.264881 0.862187 0.913585 0.081 Uiso 1 1 calc R U
C12 C 0.1699(2) 0.7837(3) 0.6980(2) 0.0315(9) Uani 1 1 d . .
H12A H 0.187187 0.745585 0.660911 0.047 Uiso 1 1 calc R U
H12B H 0.119723 0.798134 0.693699 0.047 Uiso 1 1 calc R U
H12C H 0.178064 0.735756 0.734083 0.047 Uiso 1 1 calc R U
C13 C 0.0403(2) 0.8746(4) 0.8081(2) 0.0459(12) Uani 1 1 d . .
H13 H 0.039(2) 0.899(3) 0.764(2) 0.041(12) Uiso 1 1 d . .
C14 C -0.0074(3) 0.7993(5) 0.8302(3) 0.0546(14) Uani 1 1 d . .
H14 H -0.054(3) 0.772(5) 0.809(3) 0.085(19) Uiso 1 1 d . .
C15 C 0.0080(3) 0.7446(4) 0.8868(3) 0.0512(13) Uani 1 1 d . .
H15 H -0.018(3) 0.671(4) 0.898(2) 0.060(15) Uiso 1 1 d . .
C16 C 0.0603(3) 0.7834(4) 0.9221(3) 0.0533(13) Uani 1 1 d . .
H16 H 0.071(3) 0.749(5) 0.967(3) 0.09(2) Uiso 1 1 d . .
C17 C 0.0940(3) 0.8885(5) 0.9038(2) 0.0518(13) Uani 1 1 d . .
H17A H 0.142(3) 0.908(4) 0.924(2) 0.058(15) Uiso 1 1 d . .
H17B H 0.060(3) 0.963(5) 0.922(3) 0.068(16) Uiso 1 1 d . .
B1 B 0.8174(2) 1.0440(3) 0.6370(2) 0.0216(9) Uani 1 1 d . .
C18 C 0.89343(19) 0.9834(3) 0.62299(17) 0.0239(8) Uani 1 1 d . .
C19 C 0.91028(19) 0.8759(3) 0.64567(17) 0.0231(8) Uani 1 1 d . .
H19 H 0.877767 0.839558 0.672125 0.028 Uiso 1 1 calc R U
C20 C 0.97206(19) 0.8199(3) 0.63146(17) 0.0233(8) Uani 1 1 d . .
C21 C 1.0209(2) 0.8744(3) 0.59480(18) 0.0274(9) Uani 1 1 d . .
H21 H 1.063684 0.837832 0.585298 0.033 Uiso 1 1 calc R U
C22 C 1.0080(2) 0.9824(3) 0.57161(18) 0.0267(9) Uani 1 1 d . .
C23 C 0.94502(19) 1.0331(3) 0.58570(17) 0.0230(8) Uani 1 1 d . .
H23 H 0.936043 1.105893 0.569219 0.028 Uiso 1 1 calc R U
C24 C 0.9853(2) 0.7012(3) 0.6547(2) 0.0333(10) Uani 1 1 d . .
H24A H 0.996014 0.703570 0.698905 0.050 Uiso 1 1 calc R U
H24B H 1.024925 0.668445 0.632368 0.050 Uiso 1 1 calc R U
H24C H 0.943604 0.654975 0.647909 0.050 Uiso 1 1 calc R U
C25 C 1.0615(2) 1.0429(3) 0.5318(2) 0.0340(10) Uani 1 1 d . .
H25A H 1.037664 1.081168 0.497725 0.051 Uiso 1 1 calc R U
H25B H 1.094821 0.988043 0.515199 0.051 Uiso 1 1 calc R U
H25C H 1.086534 1.098573 0.556856 0.051 Uiso 1 1 calc R U
C26 C 0.75653(19) 0.9962(3) 0.58974(17) 0.0212(8) Uani 1 1 d . .
C27 C 0.75843(19) 0.8881(3) 0.56361(16) 0.0243(8) Uani 1 1 d . .
H27 H 0.800246 0.845443 0.567168 0.029 Uiso 1 1 calc R U
C28 C 0.7018(2) 0.8402(3) 0.53265(17) 0.0246(8) Uani 1 1 d . .
C29 C 0.6409(2) 0.9033(3) 0.52591(18) 0.0287(9) Uani 1 1 d . .
H29 H 0.601950 0.871556 0.504995 0.034 Uiso 1 1 calc R U
C30 C 0.6362(2) 1.0119(3) 0.54928(18) 0.0280(9) Uani 1 1 d . .
C31 C 0.6940(2) 1.0559(3) 0.58039(18) 0.0261(8) Uani 1 1 d . .
H31 H 0.690841 1.130396 0.596129 0.031 Uiso 1 1 calc R U
C32 C 0.7060(2) 0.7220(3) 0.5079(2) 0.0329(10) Uani 1 1 d . .
H32A H 0.681436 0.670682 0.535917 0.049 Uiso 1 1 calc R U
H32B H 0.755086 0.699306 0.504668 0.049 Uiso 1 1 calc R U
H32C H 0.684181 0.719036 0.467058 0.049 Uiso 1 1 calc R U
C33 C 0.5705(2) 1.0811(4) 0.5421(2) 0.0425(11) Uani 1 1 d . .
H33A H 0.568626 1.112639 0.500347 0.064 Uiso 1 1 calc R U
H33B H 0.570572 1.142462 0.572308 0.064 Uiso 1 1 calc R U
H33C H 0.529563 1.032976 0.548910 0.064 Uiso 1 1 calc R U
C34 C 0.7906(2) 1.0173(3) 0.70834(17) 0.0226(8) Uani 1 1 d . .
C35 C 0.7200(2) 0.9979(3) 0.72187(19) 0.0273(9) Uani 1 1 d . .
H35 H 0.687885 0.996126 0.688475 0.033 Uiso 1 1 calc R U
C36 C 0.6938(2) 0.9809(3) 0.78136(19) 0.0325(10) Uani 1 1 d . .
C37 C 0.7403(2) 0.9838(3) 0.8303(2) 0.0361(10) Uani 1 1 d . .
H37 H 0.723297 0.974692 0.871181 0.043 Uiso 1 1 calc R U
C38 C 0.8113(2) 0.9997(3) 0.82061(19) 0.0336(10) Uani 1 1 d . .
C39 C 0.8354(2) 1.0157(3) 0.75968(18) 0.0289(9) Uani 1 1 d . .
H39 H 0.884092 1.025750 0.753102 0.035 Uiso 1 1 calc R U
C40 C 0.6167(2) 0.9617(4) 0.7913(3) 0.0472(12) Uani 1 1 d . .
H40A H 0.609875 0.893525 0.816110 0.071 Uiso 1 1 calc R U
H40B H 0.593503 0.952461 0.751312 0.071 Uiso 1 1 calc R U
H40C H 0.596598 1.026555 0.812925 0.071 Uiso 1 1 calc R U
C41 C 0.8610(3) 1.0025(4) 0.8739(2) 0.0489(12) Uani 1 1 d . .
H41A H 0.906632 0.973832 0.860728 0.073 Uiso 1 1 calc R U
H41B H 0.842848 0.955217 0.907361 0.073 Uiso 1 1 calc R U
H41C H 0.866031 1.080178 0.888591 0.073 Uiso 1 1 calc R U
C42 C 0.83109(18) 1.1808(3) 0.62758(17) 0.0218(8) Uani 1 1 d . .
C43 C 0.81087(19) 1.2416(3) 0.57551(18) 0.0244(8) Uani 1 1 d . .
H43 H 0.782556 1.204724 0.545725 0.029 Uiso 1 1 calc R U
C44 C 0.8298(2) 1.3536(3) 0.56453(18) 0.0266(9) Uani 1 1 d . .
C45 C 0.8737(2) 1.4066(3) 0.60661(19) 0.0271(9) Uani 1 1 d . .
H45 H 0.887601 1.482346 0.599537 0.033 Uiso 1 1 calc R U
C46 C 0.89763(19) 1.3502(3) 0.65919(17) 0.0240(8) Uani 1 1 d . .
C47 C 0.87432(18) 1.2404(3) 0.66893(17) 0.0231(8) Uani 1 1 d . .
H47 H 0.888444 1.203339 0.705719 0.028 Uiso 1 1 calc R U
C48 C 0.8023(3) 1.4129(3) 0.5074(2) 0.0389(11) Uani 1 1 d . .
H48A H 0.817992 1.491527 0.507511 0.058 Uiso 1 1 calc R U
H48B H 0.751157 1.410470 0.507324 0.058 Uiso 1 1 calc R U
H48C H 0.820173 1.374934 0.470462 0.058 Uiso 1 1 calc R U
C49 C 0.9500(2) 1.4041(3) 0.7019(2) 0.0328(9) Uani 1 1 d . .
H49A H 0.954074 1.358999 0.739568 0.049 Uiso 1 1 calc R U
H49B H 0.934487 1.480381 0.712436 0.049 Uiso 1 1 calc R U
H49C H 0.995600 1.407916 0.681364 0.049 Uiso 1 1 calc R U
C50 C 0.0053(3) 0.1902(5) 0.9259(3) 0.0566(14) Uani 1 1 d . .
H50 H -0.007926 0.113194 0.923485 0.068 Uiso 1 1 calc R U
C51 C 0.0487(3) 0.2260(5) 0.9722(2) 0.0516(13) Uani 1 1 d . .
H51 H 0.066686 0.173629 1.001343 0.062 Uiso 1 1 calc R U
C52 C 0.0659(3) 0.3373(4) 0.9761(2) 0.0514(13) Uani 1 1 d . .
H52 H 0.095125 0.362549 1.008722 0.062 Uiso 1 1 calc R U
C53 C 0.0412(3) 0.4139(4) 0.9331(3) 0.0548(14) Uani 1 1 d . .
H53 H 0.053669 0.491195 0.936021 0.066 Uiso 1 1 calc R U
C54 C -0.0016(3) 0.3773(5) 0.8861(3) 0.0550(14) Uani 1 1 d . .
H54 H -0.018479 0.429525 0.856464 0.066 Uiso 1 1 calc R U
C55 C -0.0196(3) 0.2675(5) 0.8821(3) 0.0600(15) Uani 1 1 d . .
H55 H -0.049103 0.242508 0.849604 0.072 Uiso 1 1 calc R U

loop_
_atom_site_aniso_label
_atom_site_aniso_U_11
_atom_site_aniso_U_22
_atom_site_aniso_U_33
_atom_site_aniso_U_23
_atom_site_aniso_U_13
_atom_site_aniso_U_12
Mg1 0.0278(6) 0.0258(6) 0.0275(7) -0.0050(6) 0.0001(6) -0.0021(5)
N1 0.039(2) 0.0255(17) 0.039(2) -0.0014(16) 0.0042(17) 0.0036(15)
N2 0.039(2) 0.044(2) 0.045(2) -0.0226(19) 0.0059(18) -0.0085(17)
N3 0.0337(19) 0.043(2) 0.039(2) 0.0005(18) -0.0091(17) -0.0013(16)
N4 0.0319(18) 0.0208(15) 0.035(2) -0.0077(15) 0.0032(15) 0.0008(13)
N5 0.0334(19) 0.043(2) 0.027(2) -0.0029(16) 0.0009(16) -0.0033(16)
C1 0.063(3) 0.021(2) 0.066(4) -0.008(2) 0.013(3) -0.001(2)
C2 0.058(3) 0.036(2) 0.070(4) -0.021(3) 0.015(3) -0.015(2)
C3 0.039(3) 0.079(4) 0.058(3) -0.038(3) -0.005(3) -0.013(3)
C4 0.035(3) 0.058(3) 0.064(4) -0.013(3) -0.009(2) -0.002(2)
C5 0.037(2) 0.039(2) 0.038(3) 0.002(2) 0.005(2) 0.0128(19)
C6 0.032(2) 0.038(2) 0.036(3) -0.004(2) 0.0047(19) 0.0047(18)
C7 0.034(2) 0.034(2) 0.027(2) 0.0031(18) 0.0035(18) 0.0005(18)
C8 0.039(2) 0.032(2) 0.038(3) 0.0058(19) 0.006(2) 0.0027(18)
C9 0.044(3) 0.039(2) 0.049(3) 0.004(2) 0.005(2) 0.012(2)
C10 0.048(3) 0.070(4) 0.052(3) -0.034(3) 0.002(2) -0.001(3)
C11 0.056(3) 0.065(3) 0.042(3) 0.009(3) -0.011(3) 0.011(3)
C12 0.043(2) 0.0225(19) 0.029(2) -0.0039(17) -0.0001(19) -0.0022(17)
C13 0.037(3) 0.063(3) 0.038(3) -0.005(2) 0.010(2) -0.008(2)
C14 0.036(3) 0.065(3) 0.063(4) 0.007(3) 0.003(3) -0.008(2)
C15 0.058(3) 0.042(3) 0.054(4) 0.000(3) 0.021(3) -0.002(2)
C16 0.064(3) 0.055(3) 0.041(3) -0.001(3) 0.013(3) 0.002(3)
C17 0.046(3) 0.067(4) 0.043(3) 0.005(3) 0.004(2) -0.004(3)
B1 0.026(2) 0.017(2) 0.021(2) 0.0006(17) 0.0000(18) -0.0022(17)
C18 0.028(2) 0.0220(19) 0.021(2) -0.0017(16) -0.0046(16) -0.0037(15)
C19 0.027(2) 0.0197(18) 0.022(2) 0.0006(15) -0.0002(16) -0.0052(15)
C20 0.029(2) 0.0189(18) 0.022(2) 0.0006(15) -0.0075(17) -0.0032(15)
C21 0.029(2) 0.028(2) 0.025(2) -0.0037(16) -0.0015(17) 0.0045(17)
C22 0.031(2) 0.030(2) 0.020(2) 0.0011(16) 0.0005(17) -0.0032(17)
C23 0.029(2) 0.0212(19) 0.019(2) 0.0046(15) -0.0026(16) 0.0000(15)
C24 0.036(2) 0.022(2) 0.042(3) 0.0049(18) -0.008(2) -0.0007(17)
C25 0.033(2) 0.035(2) 0.033(2) 0.0091(19) 0.0050(19) 0.0042(18)
C26 0.0254(19) 0.0226(19) 0.0155(19) 0.0045(14) 0.0021(15) -0.0051(15)
C27 0.029(2) 0.028(2) 0.016(2) 0.0043(16) 0.0006(16) -0.0017(16)
C28 0.032(2) 0.0254(19) 0.0165(19) 0.0039(16) 0.0005(16) -0.0069(17)
C29 0.027(2) 0.041(2) 0.018(2) 0.0021(18) -0.0037(17) -0.0100(17)
C30 0.028(2) 0.036(2) 0.020(2) 0.0032(17) -0.0018(16) -0.0022(17)
C31 0.032(2) 0.0248(19) 0.022(2) 0.0007(16) 0.0020(17) -0.0029(16)
C32 0.042(2) 0.027(2) 0.029(2) -0.0004(17) -0.0027(19) -0.0096(18)
C33 0.031(2) 0.054(3) 0.042(3) -0.003(2) -0.010(2) 0.006(2)
C34 0.033(2) 0.0137(16) 0.021(2) -0.0006(15) -0.0004(16) -0.0028(15)
C35 0.040(2) 0.0158(18) 0.026(2) -0.0004(16) 0.0045(19) 0.0010(15)
C36 0.051(3) 0.0174(18) 0.029(3) 0.0029(16) 0.012(2) 0.0002(18)
C37 0.065(3) 0.0197(19) 0.023(2) 0.0023(17) 0.014(2) -0.0024(19)
C38 0.059(3) 0.020(2) 0.023(2) 0.0003(16) -0.005(2) -0.0008(19)
C39 0.043(2) 0.0203(19) 0.023(2) -0.0001(16) -0.0042(18) -0.0040(17)
C40 0.051(3) 0.045(3) 0.046(3) 0.005(2) 0.024(2) -0.002(2)
C41 0.079(4) 0.043(3) 0.024(2) -0.003(2) -0.006(2) -0.001(2)
C42 0.0238(18) 0.0232(19) 0.018(2) -0.0014(15) 0.0046(16) -0.0007(15)
C43 0.0281(19) 0.026(2) 0.019(2) -0.0002(16) -0.0016(16) 0.0001(15)
C44 0.031(2) 0.024(2) 0.025(2) 0.0046(16) 0.0043(17) 0.0043(16)
C45 0.033(2) 0.0175(18) 0.031(2) 0.0018(16) 0.0071(18) -0.0017(15)
C46 0.027(2) 0.0215(19) 0.024(2) -0.0014(16) 0.0020(16) 0.0011(15)
C47 0.0271(19) 0.0203(18) 0.022(2) 0.0037(15) 0.0034(16) 0.0030(15)
C48 0.057(3) 0.027(2) 0.034(3) 0.0094(19) -0.002(2) -0.004(2)
C49 0.037(2) 0.025(2) 0.036(2) -0.0011(18) -0.002(2) -0.0035(17)
C50 0.046(3) 0.053(3) 0.070(4) 0.008(3) 0.008(3) -0.012(2)
C51 0.044(3) 0.061(3) 0.050(3) 0.011(3) 0.013(3) -0.006(2)
C52 0.055(3) 0.060(3) 0.039(3) -0.004(3) 0.018(2) -0.001(3)
C53 0.056(3) 0.047(3) 0.062(4) 0.003(3) 0.019(3) -0.001(2)
C54 0.042(3) 0.062(3) 0.061(4) 0.016(3) 0.016(3) -0.001(2)
C55 0.043(3) 0.078(4) 0.059(4) 0.002(3) 0.003(3) -0.006(3)

loop_
_atom_type_symbol
_atom_type_description
_atom_type_scat_dispersion_real
_atom_type_scat_dispersion_imag
_atom_type_scat_source
C C 0.0033 0.0016 'International Tables Vol C Tables 4.2.6.8 and 6.1.1.4'
H H 0.0000 0.0000 'International Tables Vol C Tables 4.2.6.8 and 6.1.1.4'
B B 0.0013 0.0007 'International Tables Vol C Tables 4.2.6.8 and 6.1.1.4'
N N 0.0061 0.0033 'International Tables Vol C Tables 4.2.6.8 and 6.1.1.4'
Mg Mg 0.0486 0.0363 'International Tables Vol C Tables 4.2.6.8 and 6.1.1.4'

loop_
_geom_angle_atom_site_label_1
_geom_angle_atom_site_label_2
_geom_angle_atom_site_label_3
_geom_angle
N5 Mg1 N2 114.71(15)
N5 Mg1 N4 114.35(14)
N2 Mg1 N4 130.94(14)
N5 Mg1 N3 111.86(15)
N2 Mg1 N3 81.06(15)
N4 Mg1 N3 80.65(13)
N5 Mg1 N1 114.47(14)
N2 Mg1 N1 80.31(15)
N4 Mg1 N1 80.38(13)
N3 Mg1 N1 133.68(14)
C9 N1 C8 110.9(4)
C9 N1 C1 109.2(3)
C8 N1 C1 108.4(3)
C9 N1 Mg1 116.0(3)
C8 N1 Mg1 104.6(2)
C1 N1 Mg1 107.6(3)
C2 N2 C10 110.6(4)
C2 N2 C3 111.6(4)
C10 N2 C3 110.5(4)
C2 N2 Mg1 106.4(3)
C10 N2 Mg1 109.4(3)
C3 N2 Mg1 108.3(3)
C4 N3 C5 110.8(4)
C4 N3 C11 110.3(4)
C5 N3 C11 108.8(3)
C4 N3 Mg1 104.2(3)
C5 N3 Mg1 107.5(2)
C11 N3 Mg1 115.2(3)
C6 N4 C12 110.3(3)
C6 N4 C7 110.5(3)
C12 N4 C7 109.4(3)
C6 N4 Mg1 105.6(2)
C12 N4 Mg1 112.0(2)
C7 N4 Mg1 109.1(2)
C13 N5 C17 111.8(4)
C13 N5 Mg1 123.4(3)
C17 N5 Mg1 124.8(3)
N1 C1 C2 111.0(4)
N1 C1 H1A 109.4
C2 C1 H1A 109.4
N1 C1 H1B 109.4
C2 C1 H1B 109.4
H1A C1 H1B 108.0
N2 C2 C1 110.8(4)
N2 C2 H2A 109.5
C1 C2 H2A 109.5
N2 C2 H2B 109.5
C1 C2 H2B 109.5
H2A C2 H2B 108.1
N2 C3 C4 110.9(4)
N2 C3 H3A 109.5
C4 C3 H3A 109.5
N2 C3 H3B 109.5
C4 C3 H3B 109.5
H3A C3 H3B 108.0
N3 C4 C3 111.3(4)
N3 C4 H4A 109.4
C3 C4 H4A 109.4
N3 C4 H4B 109.4
C3 C4 H4B 109.4
H4A C4 H4B 108.0
N3 C5 C6 110.8(3)
N3 C5 H5A 109.5
C6 C5 H5A 109.5
N3 C5 H5B 109.5
C6 C5 H5B 109.5
H5A C5 H5B 108.1
N4 C6 C5 111.2(3)
N4 C6 H6A 109.4
C5 C6 H6A 109.4
N4 C6 H6B 109.4
C5 C6 H6B 109.4
H6A C6 H6B 108.0
N4 C7 C8 111.1(3)
N4 C7 H7A 109.4
C8 C7 H7A 109.4
N4 C7 H7B 109.4
C8 C7 H7B 109.4
H7A C7 H7B 108.0
N1 C8 C7 110.6(3)
N1 C8 H8A 109.5
C7 C8 H8A 109.5
N1 C8 H8B 109.5
C7 C8 H8B 109.5
H8A C8 H8B 108.1
N1 C9 H9A 109.5
N1 C9 H9B 109.5
H9A C9 H9B 109.5
N1 C9 H9C 109.5
H9A C9 H9C 109.5
H9B C9 H9C 109.5
N2 C10 H10A 109.5
N2 C10 H10B 109.5
H10A C10 H10B 109.5
N2 C10 H10C 109.5
H10A C10 H10C 109.5
H10B C10 H10C 109.5
N3 C11 H11A 109.5
N3 C11 H11B 109.5
H11A C11 H11B 109.5
N3 C11 H11C 109.5
H11A C11 H11C 109.5
H11B C11 H11C 109.5
N4 C12 H12A 109.5
N4 C12 H12B 109.5
H12A C12 H12B 109.5
N4 C12 H12C 109.5
H12A C12 H12C 109.5
H12B C12 H12C 109.5
N5 C13 C14 125.5(5)
N5 C13 H13 113(3)
C14 C13 H13 121(3)
C13 C14 C15 117.7(5)
C13 C14 H14 128(3)
C15 C14 H14 114(3)
C16 C15 C14 119.3(5)
C16 C15 H15 121(3)
C14 C15 H15 119(3)
C15 C16 C17 118.0(5)
C15 C16 H16 121(3)
C17 C16 H16 120(3)
C16 C17 N5 115.1(5)
C16 C17 H17A 117(3)
N5 C17 H17A 110(3)
C16 C17 H17B 108(3)
N5 C17 H17B 104(3)
H17A C17 H17B 100(4)
C18 B1 C26 111.0(3)
C18 B1 C42 105.4(3)
C26 B1 C42 111.8(3)
C18 B1 C34 111.2(3)
C26 B1 C34 107.1(3)
C42 B1 C34 110.5(3)
C19 C18 C23 114.9(3)
C19 C18 B1 122.2(3)
C23 C18 B1 122.8(3)
C20 C19 C18 123.5(3)
C20 C19 H19 118.3
C18 C19 H19 118.3
C21 C20 C19 118.5(3)
C21 C20 C24 120.7(3)
C19 C20 C24 120.8(3)
C20 C21 C22 121.0(4)
C20 C21 H21 119.5
C22 C21 H21 119.5
C23 C22 C21 118.3(3)
C23 C22 C25 120.5(3)
C21 C22 C25 121.2(4)
C22 C23 C18 123.9(3)
C22 C23 H23 118.1
C18 C23 H23 118.1
C20 C24 H24A 109.5
C20 C24 H24B 109.5
H24A C24 H24B 109.5
C20 C24 H24C 109.5
H24A C24 H24C 109.5
H24B C24 H24C 109.5
C22 C25 H25A 109.5
C22 C25 H25B 109.5
H25A C25 H25B 109.5
C22 C25 H25C 109.5
H25A C25 H25C 109.5
H25B C25 H25C 109.5
C27 C26 C31 115.1(3)
C27 C26 B1 123.1(3)
C31 C26 B1 121.2(3)
C28 C27 C26 123.1(4)
C28 C27 H27 118.4
C26 C27 H27 118.4
C29 C28 C27 118.8(4)
C29 C28 C32 120.6(4)
C27 C28 C32 120.6(4)
C30 C29 C28 121.0(4)
C30 C29 H29 119.5
C28 C29 H29 119.5
C29 C30 C31 118.2(4)
C29 C30 C33 121.4(4)
C31 C30 C33 120.4(4)
C30 C31 C26 123.8(4)
C30 C31 H31 118.1
C26 C31 H31 118.1
C28 C32 H32A 109.5
C28 C32 H32B 109.5
H32A C32 H32B 109.5
C28 C32 H32C 109.5
H32A C32 H32C 109.5
H32B C32 H32C 109.5
C30 C33 H33A 109.5
C30 C33 H33B 109.5
H33A C33 H33B 109.5
C30 C33 H33C 109.5
H33A C33 H33C 109.5
H33B C33 H33C 109.5
C35 C34 C39 114.9(3)
C35 C34 B1 121.7(3)
C39 C34 B1 123.5(3)
C36 C35 C34 124.2(4)
C36 C35 H35 117.9
C34 C35 H35 117.9
C37 C36 C35 118.2(4)
C37 C36 C40 121.5(4)
C35 C36 C40 120.3(4)
C36 C37 C38 121.1(4)
C36 C37 H37 119.5
C38 C37 H37 119.5
C37 C38 C39 118.7(4)
C37 C38 C41 120.5(4)
C39 C38 C41 120.7(4)
C34 C39 C38 122.9(4)
C34 C39 H39 118.6
C38 C39 H39 118.6
C36 C40 H40A 109.5
C36 C40 H40B 109.5
H40A C40 H40B 109.5
C36 C40 H40C 109.5
H40A C40 H40C 109.5
H40B C40 H40C 109.5
C38 C41 H41A 109.5
C38 C41 H41B 109.5
H41A C41 H41B 109.5
C38 C41 H41C 109.5
H41A C41 H41C 109.5
H41B C41 H41C 109.5
C43 C42 C47 114.7(3)
C43 C42 B1 124.3(3)
C47 C42 B1 120.3(3)
C42 C43 C44 123.9(3)
C42 C43 H43 118.0
C44 C43 H43 118.0
C45 C44 C43 118.3(3)
C45 C44 C48 122.3(3)
C43 C44 C48 119.3(4)
C44 C45 C46 121.1(3)
C44 C45 H45 119.5
C46 C45 H45 119.5
C47 C46 C45 117.7(3)
C47 C46 C49 121.1(3)
C45 C46 C49 121.1(3)
C46 C47 C42 124.1(3)
C46 C47 H47 118.0
C42 C47 H47 118.0
C44 C48 H48A 109.5
C44 C48 H48B 109.5
H48A C48 H48B 109.5
C44 C48 H48C 109.5
H48A C48 H48C 109.5
H48B C48 H48C 109.5
C46 C49 H49A 109.5
C46 C49 H49B 109.5
H49A C49 H49B 109.5
C46 C49 H49C 109.5
H49A C49 H49C 109.5
H49B C49 H49C 109.5
C51 C50 C55 120.0(5)
C51 C50 H50 120.0
C55 C50 H50 120.0
C52 C51 C50 119.4(5)
C52 C51 H51 120.3
C50 C51 H51 120.3
C51 C52 C53 120.8(5)
C51 C52 H52 119.6
C53 C52 H52 119.6
C54 C53 C52 119.6(5)
C54 C53 H53 120.2
C52 C53 H53 120.2
C55 C54 C53 120.3(5)
C55 C54 H54 119.9
C53 C54 H54 119.9
C54 C55 C50 119.9(6)
C54 C55 H55 120.0
C50 C55 H55 120.0

loop_
_geom_bond_atom_site_label_1
_geom_bond_atom_site_label_2
_geom_bond_distance
Mg1 N5 2.001(4)
Mg1 N2 2.197(4)
Mg1 N4 2.198(3)
Mg1 N3 2.246(4)
Mg1 N1 2.247(4)
N1 C9 1.466(6)
N1 C8 1.477(5)
N1 C1 1.503(6)
N2 C2 1.465(6)
N2 C10 1.473(6)
N2 C3 1.493(6)
N3 C4 1.469(6)
N3 C5 1.489(6)
N3 C11 1.502(6)
N4 C6 1.471(5)
N4 C12 1.485(5)
N4 C7 1.500(5)
N5 C13 1.340(6)
N5 C17 1.462(6)
C1 C2 1.507(7)
C1 H1A 0.9900
C1 H1B 0.9900
C2 H2A 0.9900
C2 H2B 0.9900
C3 C4 1.509(7)
C3 H3A 0.9900
C3 H3B 0.9900
C4 H4A 0.9900
C4 H4B 0.9900
C5 C6 1.508(6)
C5 H5A 0.9900
C5 H5B 0.9900
C6 H6A 0.9900
C6 H6B 0.9900
C7 C8 1.501(6)
C7 H7A 0.9900
C7 H7B 0.9900
C8 H8A 0.9900
C8 H8B 0.9900
C9 H9A 0.9800
C9 H9B 0.9800
C9 H9C 0.9800
C10 H10A 0.9800
C10 H10B 0.9800
C10 H10C 0.9800
C11 H11A 0.9800
C11 H11B 0.9800
C11 H11C 0.9800
C12 H12A 0.9800
C12 H12B 0.9800
C12 H12C 0.9800
C13 C14 1.364(7)
C13 H13 1.00(5)
C14 C15 1.419(8)
C14 H14 1.05(6)
C15 C16 1.342(8)
C15 H15 1.04(5)
C16 C17 1.458(7)
C16 H16 1.07(7)
C17 H17A 1.04(5)
C17 H17B 1.17(6)
B1 C18 1.651(6)
B1 C26 1.652(6)
B1 C42 1.657(5)
B1 C34 1.660(6)
C18 C19 1.405(5)
C18 C23 1.406(5)
C19 C20 1.391(5)
C19 H19 0.9500
C20 C21 1.386(5)
C20 C24 1.518(5)
C21 C22 1.398(5)
C21 H21 0.9500
C22 C23 1.381(5)
C22 C25 1.520(6)
C23 H23 0.9500
C24 H24A 0.9800
C24 H24B 0.9800
C24 H24C 0.9800
C25 H25A 0.9800
C25 H25B 0.9800
C25 H25C 0.9800
C26 C27 1.403(5)
C26 C31 1.405(5)
C27 C28 1.396(5)
C27 H27 0.9500
C28 C29 1.394(6)
C28 C32 1.504(5)
C29 C30 1.387(6)
C29 H29 0.9500
C30 C31 1.396(5)
C30 C33 1.511(6)
C31 H31 0.9500
C32 H32A 0.9800
C32 H32B 0.9800
C32 H32C 0.9800
C33 H33A 0.9800
C33 H33B 0.9800
C33 H33C 0.9800
C34 C35 1.401(5)
C34 C39 1.406(5)
C35 C36 1.398(6)
C35 H35 0.9500
C36 C37 1.385(6)
C36 C40 1.509(6)
C37 C38 1.387(6)
C37 H37 0.9500
C38 C39 1.412(6)
C38 C41 1.498(6)
C39 H39 0.9500
C40 H40A 0.9800
C40 H40B 0.9800
C40 H40C 0.9800
C41 H41A 0.9800
C41 H41B 0.9800
C41 H41C 0.9800
C42 C43 1.395(5)
C42 C47 1.410(5)
C43 C44 1.398(5)
C43 H43 0.9500
C44 C45 1.390(6)
C44 C48 1.518(6)
C45 C46 1.399(5)
C45 H45 0.9500
C46 C47 1.394(5)
C46 C49 1.507(5)
C47 H47 0.9500
C48 H48A 0.9800
C48 H48B 0.9800
C48 H48C 0.9800
C49 H49A 0.9800
C49 H49B 0.9800
C49 H49C 0.9800
C50 C51 1.370(8)
C50 C55 1.404(8)
C50 H50 0.9500
C51 C52 1.364(7)
C51 H51 0.9500
C52 C53 1.386(7)
C52 H52 0.9500
C53 C54 1.377(8)
C53 H53 0.9500
C54 C55 1.351(8)
C54 H54 0.9500
C55 H55 0.9500

loop_
_geom_torsion_atom_site_label_1
_geom_torsion_atom_site_label_2
_geom_torsion_atom_site_label_3
_geom_torsion_atom_site_label_4
_geom_torsion
C9 N1 C1 C2 157.2(4)
C8 N1 C1 C2 -81.9(5)
Mg1 N1 C1 C2 30.6(5)
C10 N2 C2 C1 -70.4(5)
C3 N2 C2 C1 166.3(4)
Mg1 N2 C2 C1 48.3(4)
N1 C1 C2 N2 -54.7(5)
C2 N2 C3 C4 -83.6(5)
C10 N2 C3 C4 153.0(5)
Mg1 N2 C3 C4 33.2(5)
C5 N3 C4 C3 162.1(4)
C11 N3 C4 C3 -77.4(5)
Mg1 N3 C4 C3 46.7(5)
N2 C3 C4 N3 -56.4(6)
C4 N3 C5 C6 -81.6(5)
C11 N3 C5 C6 157.0(4)
Mg1 N3 C5 C6 31.7(4)
C12 N4 C6 C5 -73.2(4)
C7 N4 C6 C5 165.7(3)
Mg1 N4 C6 C5 47.9(4)
N3 C5 C6 N4 -55.6(5)
C6 N4 C7 C8 -84.5(4)
C12 N4 C7 C8 153.9(3)
Mg1 N4 C7 C8 31.1(4)
C9 N1 C8 C7 -77.6(4)
C1 N1 C8 C7 162.6(4)
Mg1 N1 C8 C7 48.1(4)
N4 C7 C8 N1 -55.4(4)
C17 N5 C13 C14 -21.9(7)
Mg1 N5 C13 C14 158.6(4)
N5 C13 C14 C15 -4.5(8)
C13 C14 C15 C16 12.8(8)
C14 C15 C16 C17 6.9(7)
C15 C16 C17 N5 -33.9(7)
C13 N5 C17 C16 40.1(6)
Mg1 N5 C17 C16 -140.5(4)
C26 B1 C18 C19 -81.0(4)
C42 B1 C18 C19 157.8(3)
C34 B1 C18 C19 38.1(5)
C26 B1 C18 C23 96.5(4)
C42 B1 C18 C23 -24.6(5)
C34 B1 C18 C23 -144.4(3)
C23 C18 C19 C20 -1.8(5)
B1 C18 C19 C20 175.9(3)
C18 C19 C20 C21 2.4(6)
C18 C19 C20 C24 -176.7(3)
C19 C20 C21 C22 -1.1(6)
C24 C20 C21 C22 178.0(4)
C20 C21 C22 C23 -0.6(6)
C20 C21 C22 C25 179.5(4)
C21 C22 C23 C18 1.2(6)
C25 C22 C23 C18 -178.9(4)
C19 C18 C23 C22 0.0(5)
B1 C18 C23 C22 -177.7(4)
C18 B1 C26 C27 28.0(5)
C42 B1 C26 C27 145.3(3)
C34 B1 C26 C27 -93.5(4)
C18 B1 C26 C31 -161.6(3)
C42 B1 C26 C31 -44.3(5)
C34 B1 C26 C31 76.9(4)
C31 C26 C27 C28 -2.5(5)
B1 C26 C27 C28 168.4(3)
C26 C27 C28 C29 1.6(5)
C26 C27 C28 C32 -177.4(4)
C27 C28 C29 C30 0.1(6)
C32 C28 C29 C30 179.1(4)
C28 C29 C30 C31 -0.7(6)
C28 C29 C30 C33 179.8(4)
C29 C30 C31 C26 -0.4(6)
C33 C30 C31 C26 179.0(4)
C27 C26 C31 C30 2.0(6)
B1 C26 C31 C30 -169.2(4)
C18 B1 C34 C35 -142.1(3)
C26 B1 C34 C35 -20.8(4)
C42 B1 C34 C35 101.2(4)
C18 B1 C34 C39 39.9(4)
C26 B1 C34 C39 161.2(3)
C42 B1 C34 C39 -76.8(4)
C39 C34 C35 C36 1.7(5)
B1 C34 C35 C36 -176.5(3)
C34 C35 C36 C37 0.3(6)
C34 C35 C36 C40 179.4(3)
C35 C36 C37 C38 -1.9(6)
C40 C36 C37 C38 179.0(4)
C36 C37 C38 C39 1.4(6)
C36 C37 C38 C41 -179.9(4)
C35 C34 C39 C38 -2.2(5)
B1 C34 C39 C38 176.0(3)
C37 C38 C39 C34 0.7(6)
C41 C38 C39 C34 -178.0(4)
C18 B1 C42 C43 102.4(4)
C26 B1 C42 C43 -18.2(5)
C34 B1 C42 C43 -137.4(4)
C18 B1 C42 C47 -67.7(4)
C26 B1 C42 C47 171.7(3)
C34 B1 C42 C47 52.5(4)
C47 C42 C43 C44 -1.4(5)
B1 C42 C43 C44 -172.0(4)
C42 C43 C44 C45 2.7(6)
C42 C43 C44 C48 -177.6(4)
C43 C44 C45 C46 -0.9(6)
C48 C44 C45 C46 179.4(4)
C44 C45 C46 C47 -1.9(5)
C44 C45 C46 C49 174.7(4)
C45 C46 C47 C42 3.4(5)
C49 C46 C47 C42 -173.2(4)
C43 C42 C47 C46 -1.7(5)
B1 C42 C47 C46 169.3(3)
C55 C50 C51 C52 1.7(8)
C50 C51 C52 C53 -1.4(7)
C51 C52 C53 C54 0.4(7)
C52 C53 C54 C55 0.3(7)
C53 C54 C55 C50 0.0(8)
C51 C50 C55 C54 -1.0(8)
